data_2244168
loop_
_publ_author_name
'Archana, Sreeramapura D.'
'Kiran Kumar, Haruvegowda'
'Yathirajan, Hemmige S.'
'Foro, Sabine'
'Butcher, Ray J.'

_publ_section_title
;
 The structures of eleven (4-phenyl)piperazinium salts containing organic
 anions
;
_journal_issue 10
_journal_name_full 'Acta Crystallographica Section E'
_journal_page_first 1016
_journal_page_last 1027
_journal_paper_doi 10.1107/S2056989022009057
_journal_volume 78
_journal_year 2022
_chemical_formula_iupac 'C10 H15 N2 +, C7 H3 N2 O6 -'
_chemical_formula_moiety 'C10 H15 N2 +, C7 H3 N2 O6 -'
_chemical_formula_sum 'C17 H18 N4 O6'
_chemical_formula_weight 374.35
_chemical_name_common
;
4-Phenylpiperazin-1-ium 3,5-dinitrobenzoate
;
_chemical_name_systematic
;
4-Phenylpiperazin-1-ium 2-hydroxy-4,6-dinitrophenolate
;
_space_group_crystal_system triclinic
_space_group_IT_number 2
_space_group_name_Hall '-P 1'
_space_group_name_H-M_alt 'P -1'
_atom_sites_solution_hydrogens mixed
_atom_sites_solution_primary dual
_atom_sites_solution_secondary difmap
_audit_creation_method SHELXL-2018/3
_cell_angle_alpha 97.41(2)
_cell_angle_beta 93.28(2)
_cell_angle_gamma 102.82(2)
_cell_formula_units_Z 2
_cell_length_a 5.707(2)
_cell_length_b 12.505(3)
_cell_length_c 13.116(3)
_cell_measurement_reflns_used 838
_cell_measurement_temperature 293(2)
_cell_measurement_theta_max 28.05
_cell_measurement_theta_min 3.14
_cell_volume 901.5(4)
_computing_cell_refinement
;
CrysAlis RED (Oxford Diffraction, 2007)
;
_computing_data_collection
;
CrysAlis CCD (Oxford Diffraction, 2007)
;
_computing_data_reduction
;
CrysAlis RED (Oxford Diffraction, 2007)
;
_computing_molecular_graphics
;
SHELXTL (Sheldrick, 2008)
;
_computing_publication_material
;
SHELXTL (Sheldrick, 2008)
;
_computing_structure_refinement
;
SHELXL-2018/3 (Sheldrick, 2015b)
;
_computing_structure_solution
;
SHELXT (Sheldrick, 2015a)
;
_diffrn_ambient_temperature 293(2)
_diffrn_measured_fraction_theta_full 0.977
_diffrn_measured_fraction_theta_max 0.857
_diffrn_measurement_device_type
;
Oxford Diffraction Xcalibur with Sapphire CCD
;
_diffrn_measurement_method
;
Rotation method data acquisition using omega scans.
;
_diffrn_radiation_type MoK\a
_diffrn_radiation_wavelength 0.71073
_diffrn_reflns_av_R_equivalents 0.087
_diffrn_reflns_av_unetI/netI 0.2062
_diffrn_reflns_limit_h_max 7
_diffrn_reflns_limit_h_min -7
_diffrn_reflns_limit_k_max 15
_diffrn_reflns_limit_k_min -16
_diffrn_reflns_limit_l_max 17
_diffrn_reflns_limit_l_min -16
_diffrn_reflns_number 7800
_diffrn_reflns_theta_full 25.242
_diffrn_reflns_theta_max 28.112
_diffrn_reflns_theta_min 3.145
_diffrn_source 'Enhance (Mo) X-ray Source'
_exptl_absorpt_coefficient_mu 0.107
_exptl_absorpt_correction_T_max 1.00000
_exptl_absorpt_correction_T_min 0.64698
_exptl_absorpt_correction_type multi-scan
_exptl_absorpt_process_details
;
(CrysalisRED; Oxford Diffraction, 2007)
;
_exptl_crystal_colour yellow
_exptl_crystal_density_diffrn 1.379
_exptl_crystal_description needle
_exptl_crystal_F_000 392
_exptl_crystal_size_max 0.480
_exptl_crystal_size_mid 0.080
_exptl_crystal_size_min 0.040
_refine_diff_density_max 0.278
_refine_diff_density_min -0.298
_refine_ls_extinction_method none
_refine_ls_goodness_of_fit_ref 1.129
_refine_ls_hydrogen_treatment mixed
_refine_ls_matrix_type full
_refine_ls_number_parameters 251
_refine_ls_number_reflns 7800
_refine_ls_number_restraints 2
_refine_ls_restrained_S_all 1.128
_refine_ls_R_factor_all 0.3097
_refine_ls_R_factor_gt 0.1472
_refine_ls_shift/su_max 0.000
_refine_ls_shift/su_mean 0.000
_refine_ls_structure_factor_coef Fsqd
_refine_ls_weighting_details 'w=1/[\s^2^(Fo^2^)+(0.0451P)^2^+3.1950P] where P=(Fo^2^+2Fc^2^)/3'
_refine_ls_weighting_scheme calc
_refine_ls_wR_factor_gt 0.2460
_refine_ls_wR_factor_ref 0.2967
_reflns_number_gt 2647
_reflns_number_total 7800
_reflns_threshold_expression 'I > 2\s(I)'
_cod_data_source_file hb8034sup1.cif
_cod_data_source_block 7
_cod_depositor_comments 'Adding full bibliography for 2244163--2244173.cif.'
_cod_database_code 2244168
_cod_database_fobs_code 2244168
_shelx_space_group_comment
;
The symmetry employed for this shelxl refinement is uniquely defined
by the following loop, which should always be used as a source of
symmetry information in preference to the above space-group names.
They are only intended as comments.
;
_shelx_estimated_absorpt_t_min 0.951
_shelx_estimated_absorpt_t_max 0.996

loop_
_space_group_symop_operation_xyz
'x, y, z'
'-x, -y, -z'

loop_
_atom_site_type_symbol
_atom_site_label
_atom_site_fract_x
_atom_site_fract_y
_atom_site_fract_z
_atom_site_U_iso_or_equiv
_atom_site_adp_type
_atom_site_calc_flag
_atom_site_occupancy
_atom_site_disorder_assembly
_atom_site_disorder_group
C C1 1.122(2) 0.6276(12) 0.8824(9) 0.051(4) Uani d 1 . .
C C2 1.091(2) 0.7342(12) 0.9003(10) 0.062(4) Uani d 1 . .
H H2 0.954536 0.750440 0.869306 0.074 Uiso calc 1 . .
C C3 1.256(3) 0.8180(14) 0.9629(11) 0.089(5) Uani d 1 . .
H H3 1.229141 0.889054 0.974939 0.107 Uiso calc 1 . .
C C4 1.462(3) 0.7954(17) 1.0076(11) 0.090(6) Uani d 1 . .
H H4 1.577146 0.850571 1.049126 0.108 Uiso calc 1 . .
C C5 1.491(3) 0.6892(17) 0.9888(11) 0.084(5) Uani d 1 . .
H H5 1.626416 0.672664 1.019709 0.101 Uiso calc 1 . .
C C6 1.329(2) 0.6064(13) 0.9265(10) 0.066(4) Uani d 1 . .
H H6 1.358012 0.535803 0.913969 0.079 Uiso calc 1 . .
C C7 0.956(2) 0.4298(10) 0.8199(9) 0.055(4) Uani d 1 . .
H H7A 0.973803 0.416389 0.890828 0.066 Uiso calc 1 . .
H H7B 1.095257 0.415218 0.786306 0.066 Uiso calc 1 . .
C C8 0.729(2) 0.3532(10) 0.7652(9) 0.056(4) Uani d 1 . .
H H8A 0.738219 0.276750 0.765936 0.067 Uiso calc 1 . .
H H8B 0.590703 0.365439 0.800390 0.067 Uiso calc 1 . .
C C9 0.700(2) 0.4918(11) 0.6524(9) 0.063(4) Uani d 1 . .
H H9A 0.557086 0.508210 0.681256 0.076 Uiso calc 1 . .
H H9B 0.694830 0.504487 0.580979 0.076 Uiso calc 1 . .
C C10 0.920(2) 0.5662(10) 0.7114(9) 0.055(4) Uani d 1 . .
H H10A 1.061481 0.555114 0.677531 0.066 Uiso calc 1 . .
H H10B 0.911569 0.642726 0.711107 0.066 Uiso calc 1 . .
C C11 -0.018(2) 0.1731(10) 0.4335(9) 0.041(3) Uani d 1 . .
C C12 0.037(2) 0.0713(10) 0.4039(8) 0.046(3) Uani d 1 . .
H H12 0.169558 0.053646 0.436202 0.055 Uiso calc 1 . .
C C13 -0.106(2) -0.0027(11) 0.3270(10) 0.046(3) Uani d 1 . .
C C14 -0.307(2) 0.0161(10) 0.2780(9) 0.054(4) Uani d 1 . .
H H14 -0.406231 -0.036584 0.227934 0.065 Uiso calc 1 . .
C C15 -0.353(2) 0.1182(12) 0.3079(10) 0.052(4) Uani d 1 . .
C C16 -0.219(2) 0.1950(10) 0.3858(9) 0.047(3) Uani d 1 . .
H H16 -0.264440 0.261054 0.406096 0.056 Uiso calc 1 . .
C C17 0.144(3) 0.2554(12) 0.5164(10) 0.056(4) Uani d 1 . .
N N1 0.9454(16) 0.5450(8) 0.8180(7) 0.046(3) Uani d 1 . .
N N2 0.7030(19) 0.3750(10) 0.6575(9) 0.060(3) Uani d 1 . .
H H21 0.585(14) 0.323(8) 0.625(8) 0.072 Uiso d 1 . .
H H22 0.817(15) 0.354(9) 0.624(8) 0.072 Uiso d 1 . .
N N3 -0.040(2) -0.1092(10) 0.2942(9) 0.063(3) Uani d 1 . .
N N4 -0.560(2) 0.1460(14) 0.2536(10) 0.075(4) Uani d 1 . .
O O1 0.0892(15) 0.3455(7) 0.5441(7) 0.069(3) Uani d 1 . .
O O2 0.3327(15) 0.2290(7) 0.5475(7) 0.071(3) Uani d 1 . .
O O3 0.1442(18) -0.1237(7) 0.3359(7) 0.076(3) Uani d 1 . .
O O4 -0.1697(18) -0.1757(8) 0.2251(7) 0.099(4) Uani d 1 . .
O O5 -0.5922(18) 0.2403(11) 0.2752(8) 0.094(4) Uani d 1 . .
O O6 -0.6948(17) 0.0739(10) 0.1901(8) 0.090(4) Uani d 1 . .

loop_
_atom_site_aniso_label
_atom_site_aniso_U_11
_atom_site_aniso_U_22
_atom_site_aniso_U_33
_atom_site_aniso_U_12
_atom_site_aniso_U_13
_atom_site_aniso_U_23
C1 0.045(9) 0.059(11) 0.043(8) 0.005(8) -0.004(7) -0.001(7)
C2 0.068(10) 0.053(11) 0.064(10) 0.012(9) 0.006(8) 0.005(8)
C3 0.102(14) 0.073(13) 0.072(11) -0.006(12) 0.001(10) -0.014(9)
C4 0.074(13) 0.108(17) 0.057(10) -0.029(12) -0.011(9) -0.012(11)
C5 0.082(13) 0.111(16) 0.055(10) 0.012(13) 0.004(9) 0.017(10)
C6 0.054(10) 0.080(13) 0.053(9) 0.002(9) -0.004(8) -0.001(8)
C7 0.058(9) 0.061(11) 0.052(8) 0.023(8) 0.007(7) 0.012(7)
C8 0.064(10) 0.039(9) 0.062(9) 0.008(7) 0.011(8) 0.000(7)
C9 0.069(10) 0.055(11) 0.062(9) 0.011(8) -0.010(8) 0.006(7)
C10 0.055(9) 0.047(9) 0.058(9) 0.013(7) -0.005(7) -0.005(7)
C11 0.035(7) 0.026(8) 0.058(8) 0.002(6) 0.010(7) 0.006(6)
C12 0.048(8) 0.048(9) 0.036(8) 0.000(7) -0.004(7) 0.013(6)
C13 0.035(8) 0.055(10) 0.050(8) 0.015(7) -0.001(7) 0.010(7)
C14 0.050(9) 0.038(10) 0.061(9) -0.012(8) 0.004(8) 0.000(7)
C15 0.039(9) 0.067(11) 0.047(8) 0.001(8) -0.006(7) 0.018(8)
C16 0.038(8) 0.042(9) 0.068(9) 0.019(7) 0.016(7) 0.010(7)
C17 0.058(10) 0.050(11) 0.052(9) 0.004(8) 0.016(8) -0.008(8)
N1 0.048(7) 0.045(8) 0.045(7) 0.015(6) 0.001(6) 0.004(5)
N2 0.050(8) 0.058(10) 0.061(9) 0.005(6) 0.005(6) -0.015(6)
N3 0.078(10) 0.053(9) 0.062(8) 0.026(8) 0.003(7) -0.002(7)
N4 0.055(9) 0.111(14) 0.069(9) 0.028(10) 0.012(8) 0.028(9)
O1 0.070(7) 0.048(7) 0.083(7) 0.008(5) 0.019(5) -0.009(5)
O2 0.051(6) 0.063(7) 0.087(7) 0.012(5) -0.013(6) -0.021(5)
O3 0.079(8) 0.056(7) 0.096(8) 0.028(6) 0.000(6) 0.001(5)
O4 0.136(9) 0.061(8) 0.083(7) 0.022(7) -0.022(7) -0.032(6)
O5 0.077(8) 0.130(12) 0.100(9) 0.060(8) 0.019(6) 0.042(8)
O6 0.056(7) 0.132(11) 0.080(7) 0.017(7) -0.009(6) 0.029(7)

loop_
_atom_type_symbol
_atom_type_description
_atom_type_scat_dispersion_real
_atom_type_scat_dispersion_imag
_atom_type_scat_source
C C 0.0033 0.0016 'International Tables Vol C Tables 4.2.6.8 and 6.1.1.4'
H H 0.0000 0.0000 'International Tables Vol C Tables 4.2.6.8 and 6.1.1.4'
N N 0.0061 0.0033 'International Tables Vol C Tables 4.2.6.8 and 6.1.1.4'
O O 0.0106 0.0060 'International Tables Vol C Tables 4.2.6.8 and 6.1.1.4'

loop_
_geom_angle_atom_site_label_1
_geom_angle_atom_site_label_2
_geom_angle_atom_site_label_3
_geom_angle_site_symmetry_1
_geom_angle_site_symmetry_3
_geom_angle
_geom_angle_publ_flag
C6 C1 C2 . . 118.0(13) ?
C6 C1 N1 . . 122.7(14) ?
C2 C1 N1 . . 119.3(13) ?
C1 C2 C3 . . 121.9(15) ?
C1 C2 H2 . . 119.1 ?
C3 C2 H2 . . 119.1 ?
C2 C3 C4 . . 119.5(17) ?
C2 C3 H3 . . 120.2 ?
C4 C3 H3 . . 120.2 ?
C5 C4 C3 . . 117.8(16) ?
C5 C4 H4 . . 121.1 ?
C3 C4 H4 . . 121.1 ?
C6 C5 C4 . . 122.9(17) ?
C6 C5 H5 . . 118.5 ?
C4 C5 H5 . . 118.5 ?
C5 C6 C1 . . 119.8(15) ?
C5 C6 H6 . . 120.1 ?
C1 C6 H6 . . 120.1 ?
N1 C7 C8 . . 110.1(10) ?
N1 C7 H7A . . 109.6 ?
C8 C7 H7A . . 109.6 ?
N1 C7 H7B . . 109.6 ?
C8 C7 H7B . . 109.6 ?
H7A C7 H7B . . 108.2 ?
N2 C8 C7 . . 109.2(10) ?
N2 C8 H8A . . 109.8 ?
C7 C8 H8A . . 109.8 ?
N2 C8 H8B . . 109.8 ?
C7 C8 H8B . . 109.8 ?
H8A C8 H8B . . 108.3 ?
N2 C9 C10 . . 109.9(10) ?
N2 C9 H9A . . 109.7 ?
C10 C9 H9A . . 109.7 ?
N2 C9 H9B . . 109.7 ?
C10 C9 H9B . . 109.7 ?
H9A C9 H9B . . 108.2 ?
N1 C10 C9 . . 111.9(11) ?
N1 C10 H10A . . 109.2 ?
C9 C10 H10A . . 109.2 ?
N1 C10 H10B . . 109.2 ?
C9 C10 H10B . . 109.2 ?
H10A C10 H10B . . 107.9 ?
C16 C11 C12 . . 118.5(11) ?
C16 C11 C17 . . 122.3(12) ?
C12 C11 C17 . . 119.2(12) ?
C13 C12 C11 . . 119.5(11) ?
C13 C12 H12 . . 120.2 ?
C11 C12 H12 . . 120.2 ?
C14 C13 C12 . . 123.6(13) ?
C14 C13 N3 . . 117.6(12) ?
C12 C13 N3 . . 118.7(12) ?
C13 C14 C15 . . 115.2(12) ?
C13 C14 H14 . . 122.4 ?
C15 C14 H14 . . 122.4 ?
C16 C15 C14 . . 123.7(13) ?
C16 C15 N4 . . 118.4(14) ?
C14 C15 N4 . . 117.9(13) ?
C15 C16 C11 . . 119.2(12) ?
C15 C16 H16 . . 120.4 ?
C11 C16 H16 . . 120.4 ?
O1 C17 O2 . . 125.5(13) ?
O1 C17 C11 . . 118.5(14) ?
O2 C17 C11 . . 115.8(13) ?
C1 N1 C7 . . 117.2(11) ?
C1 N1 C10 . . 113.8(10) ?
C7 N1 C10 . . 110.0(9) ?
C9 N2 C8 . . 111.8(9) ?
C9 N2 H21 . . 119(9) ?
C8 N2 H21 . . 107(8) ?
C9 N2 H22 . . 112(8) ?
C8 N2 H22 . . 109(8) ?
H21 N2 H22 . . 96(10) ?
O3 N3 O4 . . 124.1(13) ?
O3 N3 C13 . . 117.2(12) ?
O4 N3 C13 . . 118.6(13) ?
O5 N4 O6 . . 123.1(15) ?
O5 N4 C15 . . 118.1(15) ?
O6 N4 C15 . . 118.8(15) ?

loop_
_geom_bond_atom_site_label_1
_geom_bond_atom_site_label_2
_geom_bond_site_symmetry_2
_geom_bond_distance
_geom_bond_publ_flag
C1 C6 . 1.377(15) ?
C1 C2 . 1.377(16) ?
C1 N1 . 1.418(14) ?
C2 C3 . 1.384(17) ?
C2 H2 . 0.9300 ?
C3 C4 . 1.385(19) ?
C3 H3 . 0.9300 ?
C4 C5 . 1.37(2) ?
C4 H4 . 0.9300 ?
C5 C6 . 1.365(18) ?
C5 H5 . 0.9300 ?
C6 H6 . 0.9300 ?
C7 N1 . 1.459(13) ?
C7 C8 . 1.507(14) ?
C7 H7A . 0.9700 ?
C7 H7B . 0.9700 ?
C8 N2 . 1.479(15) ?
C8 H8A . 0.9700 ?
C8 H8B . 0.9700 ?
C9 N2 . 1.475(16) ?
C9 C10 . 1.492(14) ?
C9 H9A . 0.9700 ?
C9 H9B . 0.9700 ?
C10 N1 . 1.461(13) ?
C10 H10A . 0.9700 ?
C10 H10B . 0.9700 ?
C11 C16 . 1.374(14) ?
C11 C12 . 1.390(15) ?
C11 C17 . 1.507(15) ?
C12 C13 . 1.367(14) ?
C12 H12 . 0.9300 ?
C13 C14 . 1.363(14) ?
C13 N3 . 1.481(15) ?
C14 C15 . 1.373(16) ?
C14 H14 . 0.9300 ?
C15 C16 . 1.372(14) ?
C15 N4 . 1.473(15) ?
C16 H16 . 0.9300 ?
C17 O1 . 1.251(14) ?
C17 O2 . 1.256(14) ?
N2 H21 . 0.87(3) ?
N2 H22 . 0.87(3) ?
N3 O3 . 1.219(11) ?
N3 O4 . 1.230(12) ?
N4 O5 . 1.233(15) ?
N4 O6 . 1.234(14) ?

loop_
_geom_hbond_atom_site_label_D
_geom_hbond_atom_site_label_H
_geom_hbond_atom_site_label_A
_geom_hbond_site_symmetry_A
_geom_hbond_distance_DH
_geom_hbond_distance_HA
_geom_hbond_distance_DA
_geom_hbond_angle_DHA
_geom_hbond_publ_flag
C8 H8A O3 2_656 0.97 2.43 3.250(14) 141.9 yes
C10 H10B O5 2_566 0.97 2.58 3.366(16) 138.4 yes
N2 H21 O2 . 0.87(3) 1.81(4) 2.672(13) 172(13) yes
N2 H22 O1 1_655 0.87(3) 1.94(4) 2.792(13) 166(12) yes

loop_
_geom_torsion_atom_site_label_1
_geom_torsion_atom_site_label_2
_geom_torsion_atom_site_label_3
_geom_torsion_atom_site_label_4
_geom_torsion_site_symmetry_1
_geom_torsion_site_symmetry_2
_geom_torsion_site_symmetry_3
_geom_torsion_site_symmetry_4
_geom_torsion
_geom_torsion_publ_flag
C6 C1 C2 C3 . . . . -2(2) ?
N1 C1 C2 C3 . . . . 179.6(12) ?
C1 C2 C3 C4 . . . . 1(2) ?
C2 C3 C4 C5 . . . . -1(2) ?
C3 C4 C5 C6 . . . . 1(3) ?
C4 C5 C6 C1 . . . . -2(2) ?
C2 C1 C6 C5 . . . . 2.3(19) ?
N1 C1 C6 C5 . . . . -179.3(12) ?
N1 C7 C8 N2 . . . . 58.8(12) ?
N2 C9 C10 N1 . . . . -55.4(13) ?
C16 C11 C12 C13 . . . . 1.7(17) ?
C17 C11 C12 C13 . . . . -178.4(11) ?
C11 C12 C13 C14 . . . . -1.8(18) ?
C11 C12 C13 N3 . . . . 178.0(11) ?
C12 C13 C14 C15 . . . . 2.8(18) ?
N3 C13 C14 C15 . . . . -177.0(12) ?
C13 C14 C15 C16 . . . . -4.0(19) ?
C13 C14 C15 N4 . . . . 176.5(11) ?
C14 C15 C16 C11 . . . . 4.2(19) ?
N4 C15 C16 C11 . . . . -176.4(11) ?
C12 C11 C16 C15 . . . . -2.8(16) ?
C17 C11 C16 C15 . . . . 177.3(11) ?
C16 C11 C17 O1 . . . . 1.7(18) ?
C12 C11 C17 O1 . . . . -178.2(12) ?
C16 C11 C17 O2 . . . . -174.2(12) ?
C12 C11 C17 O2 . . . . 5.8(17) ?
C6 C1 N1 C7 . . . . 15.3(16) ?
C2 C1 N1 C7 . . . . -166.4(11) ?
C6 C1 N1 C10 . . . . -115.1(13) ?
C2 C1 N1 C10 . . . . 63.3(15) ?
C8 C7 N1 C1 . . . . 168.3(10) ?
C8 C7 N1 C10 . . . . -59.6(12) ?
C9 C10 N1 C1 . . . . -167.8(10) ?
C9 C10 N1 C7 . . . . 58.3(13) ?
C10 C9 N2 C8 . . . . 55.0(13) ?
C7 C8 N2 C9 . . . . -56.9(13) ?
C14 C13 N3 O3 . . . . 177.5(12) ?
C12 C13 N3 O3 . . . . -2.3(17) ?
C14 C13 N3 O4 . . . . -0.4(18) ?
C12 C13 N3 O4 . . . . 179.8(12) ?
C16 C15 N4 O5 . . . . 5.4(18) ?
C14 C15 N4 O5 . . . . -175.0(14) ?
C16 C15 N4 O6 . . . . -173.4(13) ?
C14 C15 N4 O6 . . . . 6.1(17) ?
